data_7109015
loop_
_publ_author_name
'Matteo Lusi'
'Leonard J. Barbour'

_publ_section_title
;
 Solid-vapour reactions as a post-synthetic modification tool for
 molecular crystals: the enclathration of benzene and toluene by Werner
 complexes
;
_journal_name_full Chem.Commun.
_journal_page_first 2634
_journal_paper_doi 10.1039/c3cc40521d
_journal_volume 49
_journal_year 2013
_chemical_formula_sum 'C60 H52 N6 Ni S2'
_chemical_formula_weight 979.91
_chemical_name_common ml108
_chemical_name_systematic
;
?
;
_space_group_IT_number 43
_symmetry_cell_setting orthorhombic
_symmetry_space_group_name_Hall 'F 2 -2d'
_symmetry_space_group_name_H-M 'F d d 2'
_atom_sites_solution_hydrogens geom
_atom_sites_solution_primary direct
_atom_sites_solution_secondary difmap
_audit_creation_method SHELXL-97
_cell_angle_alpha 90.00
_cell_angle_beta 90.00
_cell_angle_gamma 90.00
_cell_formula_units_Z 8
_cell_length_a 43.6737(9)
_cell_length_b 10.2287(2)
_cell_length_c 22.9715(4)
_cell_measurement_temperature 100(2)
_cell_volume 10261.9(3)
_computing_cell_refinement 'SMART (Bruker, 2003)'
_computing_data_collection 'SMART (Bruker, 2002)'
_computing_data_reduction SAINT
_computing_molecular_graphics 'X-Seed (Barbour,2001;Atwood&Barbour,2003)'
_computing_publication_material 'X-Seed (Barbour,2001;Atwood&Barbour,2003)'
_computing_structure_refinement 'SHELXL-97 (Sheldrick, 1997)'
_computing_structure_solution 'SHELXS-97 (Sheldrick, 1990)'
_diffrn_ambient_temperature 100(2)
_diffrn_measured_fraction_theta_full 0.992
_diffrn_measured_fraction_theta_max 0.858
_diffrn_radiation_monochromator graphite
_diffrn_radiation_source 'fine-focus sealed tube'
_diffrn_radiation_type MoK\a
_diffrn_radiation_wavelength 0.71073
_diffrn_reflns_av_R_equivalents 0.0336
_diffrn_reflns_av_sigmaI/netI 0.0518
_diffrn_reflns_limit_h_max 61
_diffrn_reflns_limit_h_min -63
_diffrn_reflns_limit_k_max 15
_diffrn_reflns_limit_k_min -5
_diffrn_reflns_limit_l_max 33
_diffrn_reflns_limit_l_min -34
_diffrn_reflns_number 17282
_diffrn_reflns_theta_full 26.00
_diffrn_reflns_theta_max 34.55
_diffrn_reflns_theta_min 3.93
_exptl_absorpt_coefficient_mu 0.505
_exptl_absorpt_correction_T_max 0.9513
_exptl_absorpt_correction_T_min 0.8633
_exptl_absorpt_correction_type multi-scan
_exptl_absorpt_process_details 'SADABS; Bruker, 2002'
_exptl_crystal_colour 'light blue'
_exptl_crystal_density_diffrn 1.269
_exptl_crystal_density_method 'not measured'
_exptl_crystal_description needle
_exptl_crystal_F_000 4112
_exptl_crystal_size_max 0.30
_exptl_crystal_size_mid 0.30
_exptl_crystal_size_min 0.10
_refine_diff_density_max 0.815
_refine_diff_density_min -0.755
_refine_diff_density_rms 0.058
_refine_ls_abs_structure_details 'Flack H D (1983), Acta Cryst. A39, 876-881'
_refine_ls_abs_structure_Flack 0.375(9)
_refine_ls_extinction_method none
_refine_ls_goodness_of_fit_ref 1.035
_refine_ls_hydrogen_treatment constr
_refine_ls_matrix_type full
_refine_ls_number_parameters 383
_refine_ls_number_reflns 8191
_refine_ls_number_restraints 1
_refine_ls_restrained_S_all 1.035
_refine_ls_R_factor_all 0.0488
_refine_ls_R_factor_gt 0.0386
_refine_ls_shift/su_max 0.091
_refine_ls_shift/su_mean 0.002
_refine_ls_structure_factor_coef Fsqd
_refine_ls_weighting_details 'calc w=1/[\s^2^(Fo^2^)+(0.0463P)^2^+3.7190P] where P=(Fo^2^+2Fc^2^)/3'
_refine_ls_weighting_scheme calc
_refine_ls_wR_factor_gt 0.0887
_refine_ls_wR_factor_ref 0.0950
_reflns_number_gt 7131
_reflns_number_total 8191
_reflns_threshold_expression >2sigma(I)
_cod_data_source_file c3cc40521d.txt
_cod_data_source_block C:1tolI.CIF
_cod_original_sg_symbol_H-M Fdd2
_cod_database_code 7109015

loop_
_symmetry_equiv_pos_as_xyz
'x, y, z'
'-x, -y, z'
'-x+1/4, y+1/4, z+1/4'
'x+1/4, -y+1/4, z+1/4'
'x, y+1/2, z+1/2'
'-x, -y+1/2, z+1/2'
'-x+1/4, y+3/4, z+3/4'
'x+1/4, -y+3/4, z+3/4'
'x+1/2, y, z+1/2'
'-x+1/2, -y, z+1/2'
'-x+3/4, y+1/4, z+3/4'
'x+3/4, -y+1/4, z+3/4'
'x+1/2, y+1/2, z'
'-x+1/2, -y+1/2, z'
'-x+3/4, y+3/4, z+1/4'
'x+3/4, -y+3/4, z+1/4'

loop_
_atom_site_label
_atom_site_type_symbol
_atom_site_fract_x
_atom_site_fract_y
_atom_site_fract_z
_atom_site_U_iso_or_equiv
_atom_site_adp_type
_atom_site_occupancy
_atom_site_symmetry_multiplicity
_atom_site_calc_flag
_atom_site_refinement_flags
_atom_site_disorder_assembly
_atom_site_disorder_group
Ni1 Ni 0.0000 0.0000 0.107450(13) 0.01360(6) Uani 1 2 d S . .
S1 S 0.074254(13) -0.34937(5) 0.11264(3) 0.03448(13) Uani 1 1 d . . .
N1 N 0.02785(3) -0.16165(14) 0.10861(7) 0.0185(3) Uani 1 1 d . . .
C1 C 0.04719(4) -0.23925(15) 0.11015(8) 0.0177(3) Uani 1 1 d . . .
N1A N 0.03950(3) 0.12069(13) 0.10837(7) 0.0158(3) Uani 1 1 d . . .
C1A C 0.06566(4) 0.08899(17) 0.08098(8) 0.0180(3) Uani 1 1 d . . .
H1A H 0.0662 0.0105 0.0589 0.022 Uiso 1 1 calc R . .
C2A C 0.09187(4) 0.16534(18) 0.08333(8) 0.0187(3) Uani 1 1 d . . .
H2A H 0.1098 0.1392 0.0631 0.022 Uiso 1 1 calc R . .
C3A C 0.09164(4) 0.28113(17) 0.11572(7) 0.0165(3) Uani 1 1 d . . .
C4A C 0.06446(4) 0.31387(18) 0.14438(8) 0.0197(3) Uani 1 1 d . . .
H4A H 0.0633 0.3913 0.1671 0.024 Uiso 1 1 calc R . .
C5A C 0.03930(4) 0.23221(17) 0.13927(8) 0.0187(3) Uani 1 1 d . . .
H5A H 0.0209 0.2563 0.1586 0.022 Uiso 1 1 calc R . .
C6A C 0.11909(4) 0.36563(16) 0.11943(7) 0.0182(3) Uani 1 1 d . . .
C7A C 0.12857(4) 0.41652(19) 0.17290(8) 0.0214(3) Uani 1 1 d . . .
H7A H 0.1170 0.3984 0.2070 0.026 Uiso 1 1 calc R . .
C8A C 0.15459(5) 0.4928(2) 0.17692(9) 0.0244(4) Uani 1 1 d . . .
H8A H 0.1610 0.5253 0.2137 0.029 Uiso 1 1 calc R . .
C9A C 0.17132(5) 0.5220(2) 0.12699(9) 0.0254(4) Uani 1 1 d . . .
H9A H 0.1892 0.5744 0.1297 0.030 Uiso 1 1 calc R . .
C10A C 0.16189(5) 0.4748(2) 0.07351(9) 0.0245(4) Uani 1 1 d . . .
H10A H 0.1730 0.4964 0.0393 0.029 Uiso 1 1 calc R . .
C11A C 0.13603(5) 0.39558(19) 0.06989(8) 0.0218(4) Uani 1 1 d . . .
H11A H 0.1299 0.3616 0.0332 0.026 Uiso 1 1 calc R . .
N1B N 0.0000 0.0000 0.01643(10) 0.0157(4) Uani 1 2 d S . .
C1B C -0.00083(4) -0.11231(17) -0.01405(7) 0.0180(3) Uani 1 1 d . . .
H1B H -0.0015 -0.1925 0.0068 0.022 Uiso 1 1 calc R . .
C2B C -0.00082(4) -0.11683(18) -0.07439(7) 0.0183(3) Uani 1 1 d . . .
H2B H -0.0014 -0.1984 -0.0941 0.022 Uiso 1 1 calc R . .
C3B C 0.0000 0.0000 -0.10587(11) 0.0162(5) Uani 1 2 d S . .
C4B C 0.0000 0.0000 -0.17028(12) 0.0170(5) Uani 1 2 d S . .
C5B C 0.01384(5) 0.10129(19) -0.20148(8) 0.0209(3) Uani 1 1 d . . .
H5B H 0.0231 0.1717 -0.1811 0.025 Uiso 1 1 calc R . .
C6B C 0.01419(5) 0.1001(2) -0.26209(8) 0.0255(4) Uani 1 1 d . . .
H6B H 0.0242 0.1683 -0.2827 0.031 Uiso 1 1 calc R . .
C7B C 0.0000 0.0000 -0.29258(12) 0.0249(6) Uani 1 2 d S . .
H7B H 0.0000 0.0000 -0.3339 0.030 Uiso 1 2 calc SR . .
N1C N 0.0000 0.0000 0.19968(10) 0.0163(4) Uani 1 2 d S . .
C1C C 0.02604(4) -0.01506(18) 0.23034(7) 0.0178(3) Uani 1 1 d . . .
H1C H 0.0447 -0.0269 0.2096 0.021 Uiso 1 1 calc R . .
C2C C 0.02702(4) -0.01418(17) 0.29043(8) 0.0183(3) Uani 1 1 d . . .
H2C H 0.0461 -0.0232 0.3099 0.022 Uiso 1 1 calc R . .
C3C C 0.0000 0.0000 0.32273(12) 0.0159(5) Uani 1 2 d S . .
C4C C 0.0000 0.0000 0.38690(12) 0.0198(6) Uani 1 2 d S . .
C5C C 0.02539(5) 0.0456(2) 0.41808(9) 0.0248(4) Uani 1 1 d . . .
H5C H 0.0428 0.0773 0.3976 0.030 Uiso 1 1 calc R . .
C6C C 0.02547(6) 0.0449(2) 0.47862(9) 0.0346(5) Uani 1 1 d . . .
H6C H 0.0429 0.0752 0.4994 0.042 Uiso 1 1 calc R . .
C7C C 0.0000 0.0000 0.50835(14) 0.0391(9) Uani 1 2 d S . .
H7C H 0.0000 0.0000 0.5497 0.047 Uiso 1 2 calc SR . .
C1D C 0.12353(11) 0.1212(4) 0.45137(18) 0.0419(12) Uani 0.600(8) 1 d P A 2
H1D1 H 0.1419 0.1717 0.4613 0.063 Uiso 0.600(8) 1 calc PR A 2
H1D2 H 0.1296 0.0342 0.4377 0.063 Uiso 0.600(8) 1 calc PR A 2
H1D3 H 0.1105 0.1125 0.4859 0.063 Uiso 0.600(8) 1 calc PR A 2
C2D C 0.10618(18) 0.1903(8) 0.4043(3) 0.0286(12) Uani 0.600(8) 1 d P A 2
C3D C 0.0912(2) 0.3058(9) 0.4156(4) 0.0270(14) Uani 0.600(8) 1 d P A 2
H3D H 0.0917 0.3416 0.4538 0.032 Uiso 0.600(8) 1 calc PR A 2
C4D C 0.0757(4) 0.3698(15) 0.3723(7) 0.032(2) Uani 0.600(8) 1 d P A 2
H4D H 0.0662 0.4510 0.3808 0.039 Uiso 0.600(8) 1 calc PR A 2
C5D C 0.0736(4) 0.3208(15) 0.3177(4) 0.033(2) Uani 0.600(8) 1 d P A 2
H5D H 0.0619 0.3651 0.2890 0.039 Uiso 0.600(8) 1 calc PR A 2
C6D C 0.0886(3) 0.2058(12) 0.3041(4) 0.0333(18) Uani 0.600(8) 1 d P A 2
H6D H 0.0877 0.1716 0.2657 0.040 Uiso 0.600(8) 1 calc PR A 2
C7D C 0.10539(19) 0.1393(8) 0.3479(3) 0.0273(12) Uani 0.600(8) 1 d P A 2
H7D H 0.1160 0.0608 0.3390 0.033 Uiso 0.600(8) 1 calc PR A 2
C1E C 0.09168(19) 0.3213(7) 0.4658(3) 0.046(2) Uani 0.400(8) 1 d P A 3
H1E1 H 0.0947 0.2456 0.4913 0.069 Uiso 0.400(8) 1 calc PR A 3
H1E2 H 0.0725 0.3651 0.4760 0.069 Uiso 0.400(8) 1 calc PR A 3
H1E3 H 0.1088 0.3824 0.4707 0.069 Uiso 0.400(8) 1 calc PR A 3
C2E C 0.0904(4) 0.2758(13) 0.4028(5) 0.027(2) Uani 0.400(8) 1 d P A 3
C3E C 0.0736(6) 0.349(2) 0.3596(9) 0.029(3) Uani 0.400(8) 1 d P A 3
H3E H 0.0624 0.4255 0.3701 0.035 Uiso 0.400(8) 1 calc PR A 3
C4E C 0.0743(5) 0.307(2) 0.3031(6) 0.022(2) Uani 0.400(8) 1 d P A 3
H4E H 0.0638 0.3546 0.2738 0.027 Uiso 0.400(8) 1 calc PR A 3
C5E C 0.0904(4) 0.1921(16) 0.2880(6) 0.026(2) Uani 0.400(8) 1 d P A 3
H5E H 0.0901 0.1623 0.2488 0.031 Uiso 0.400(8) 1 calc PR A 3
C6E C 0.1061(3) 0.1250(12) 0.3277(5) 0.032(2) Uani 0.400(8) 1 d P A 3
H6E H 0.1169 0.0485 0.3164 0.039 Uiso 0.400(8) 1 calc PR A 3
C7E C 0.1069(2) 0.1648(11) 0.3849(5) 0.031(2) Uani 0.400(8) 1 d P A 3
H7E H 0.1187 0.1172 0.4125 0.037 Uiso 0.400(8) 1 calc PR A 3

loop_
_atom_site_aniso_label
_atom_site_aniso_U_11
_atom_site_aniso_U_22
_atom_site_aniso_U_33
_atom_site_aniso_U_23
_atom_site_aniso_U_13
_atom_site_aniso_U_12
Ni1 0.01354(14) 0.01267(12) 0.01460(11) 0.000 0.000 0.00039(11)
S1 0.0252(3) 0.0278(2) 0.0504(3) 0.0114(2) 0.0075(2) 0.0124(2)
N1 0.0188(7) 0.0173(6) 0.0193(6) 0.0012(6) -0.0006(6) 0.0005(5)
C1 0.0175(8) 0.0166(7) 0.0189(7) 0.0010(6) 0.0030(6) -0.0016(5)
N1A 0.0149(7) 0.0160(6) 0.0164(6) -0.0001(5) 0.0004(5) -0.0009(5)
C1A 0.0161(8) 0.0167(8) 0.0211(7) -0.0021(6) 0.0016(6) -0.0015(6)
C2A 0.0180(9) 0.0182(8) 0.0200(7) -0.0018(6) 0.0046(6) -0.0002(6)
C3A 0.0150(8) 0.0172(7) 0.0175(7) 0.0017(6) -0.0006(6) -0.0006(6)
C4A 0.0178(9) 0.0168(8) 0.0245(8) -0.0049(6) 0.0025(6) -0.0001(6)
C5A 0.0171(9) 0.0173(8) 0.0215(8) -0.0026(6) 0.0035(6) 0.0012(6)
C6A 0.0156(8) 0.0161(7) 0.0228(8) -0.0003(6) 0.0003(6) 0.0003(6)
C7A 0.0199(9) 0.0234(9) 0.0209(8) -0.0017(6) 0.0017(6) -0.0041(7)
C8A 0.0220(10) 0.0266(10) 0.0245(8) -0.0025(7) -0.0008(7) -0.0056(7)
C9A 0.0212(10) 0.0257(9) 0.0293(9) 0.0034(7) 0.0001(7) -0.0083(8)
C10A 0.0205(10) 0.0283(10) 0.0248(9) 0.0045(7) 0.0029(7) -0.0070(8)
C11A 0.0199(9) 0.0242(9) 0.0213(8) 0.0002(7) -0.0007(6) -0.0036(7)
N1B 0.0161(12) 0.0153(10) 0.0158(10) 0.000 0.000 0.0013(7)
C1B 0.0240(10) 0.0140(7) 0.0161(7) 0.0006(5) 0.0003(6) 0.0005(6)
C2B 0.0233(9) 0.0154(7) 0.0163(7) -0.0003(6) -0.0006(6) 0.0006(6)
C3B 0.0174(14) 0.0179(12) 0.0133(12) 0.000 0.000 0.0027(9)
C4B 0.0127(13) 0.0227(13) 0.0157(11) 0.000 0.000 0.0033(9)
C5B 0.0222(10) 0.0230(9) 0.0176(7) 0.0024(6) -0.0018(6) -0.0001(7)
C6B 0.0286(11) 0.0285(10) 0.0194(8) 0.0056(7) 0.0017(7) 0.0029(8)
C7B 0.0309(17) 0.0298(15) 0.0140(13) 0.000 0.000 0.0096(12)
N1C 0.0145(12) 0.0173(11) 0.0172(10) 0.000 0.000 0.0005(7)
C1C 0.0146(8) 0.0195(8) 0.0193(7) 0.0014(6) 0.0007(6) 0.0005(6)
C2C 0.0174(9) 0.0188(8) 0.0186(7) 0.0026(6) -0.0032(6) 0.0010(6)
C3C 0.0197(14) 0.0099(11) 0.0182(12) 0.000 0.000 0.0012(8)
C4C 0.0304(17) 0.0136(12) 0.0154(11) 0.000 0.000 0.0051(10)
C5C 0.0301(11) 0.0199(9) 0.0244(9) -0.0031(7) -0.0049(7) 0.0040(8)
C6C 0.0518(15) 0.0286(11) 0.0235(9) -0.0075(8) -0.0115(9) 0.0100(10)
C7C 0.065(3) 0.0352(19) 0.0169(15) 0.000 0.000 0.0177(16)
C1D 0.049(3) 0.043(2) 0.034(2) 0.0060(16) -0.0050(17) 0.0140(19)
C2D 0.026(2) 0.030(3) 0.029(3) 0.002(2) -0.001(2) -0.0019(18)
C3D 0.023(3) 0.027(3) 0.032(4) -0.001(2) 0.000(3) -0.006(2)
C4D 0.017(3) 0.038(4) 0.042(6) 0.006(3) -0.003(3) -0.007(3)
C5D 0.023(2) 0.041(4) 0.035(6) 0.007(4) -0.004(5) -0.002(2)
C6D 0.029(3) 0.035(4) 0.036(4) -0.007(3) -0.002(3) -0.010(2)
C7D 0.028(2) 0.026(2) 0.028(4) 0.003(3) -0.004(3) -0.0030(16)
C1E 0.058(5) 0.049(4) 0.032(3) 0.001(3) 0.006(3) -0.013(3)
C2E 0.029(4) 0.032(6) 0.020(4) 0.000(3) -0.002(3) -0.016(4)
C3E 0.019(4) 0.032(7) 0.037(9) 0.012(5) -0.009(5) -0.002(4)
C4E 0.022(4) 0.027(5) 0.017(5) 0.005(4) -0.005(4) -0.005(3)
C5E 0.016(3) 0.024(4) 0.037(6) -0.003(4) 0.000(4) -0.003(3)
C6E 0.036(4) 0.024(4) 0.037(5) 0.006(4) -0.010(5) -0.011(3)
C7E 0.026(3) 0.030(5) 0.036(6) 0.017(4) -0.007(4) 0.000(3)

loop_
_atom_type_symbol
_atom_type_description
_atom_type_scat_dispersion_real
_atom_type_scat_dispersion_imag
_atom_type_scat_source
C C 0.0033 0.0016 'International Tables Vol C Tables 4.2.6.8 and 6.1.1.4'
H H 0.0000 0.0000 'International Tables Vol C Tables 4.2.6.8 and 6.1.1.4'
N N 0.0061 0.0033 'International Tables Vol C Tables 4.2.6.8 and 6.1.1.4'
S S 0.1246 0.1234 'International Tables Vol C Tables 4.2.6.8 and 6.1.1.4'
Ni Ni 0.3393 1.1124 'International Tables Vol C Tables 4.2.6.8 and 6.1.1.4'

loop_
_geom_angle_atom_site_label_1
_geom_angle_atom_site_label_2
_geom_angle_atom_site_label_3
_geom_angle
_geom_angle_site_symmetry_1
_geom_angle_site_symmetry_3
N1 Ni1 N1 178.51(9) 2 .
N1 Ni1 N1B 90.74(4) 2 .
N1 Ni1 N1B 90.74(4) . .
N1 Ni1 N1C 89.26(4) 2 .
N1 Ni1 N1C 89.26(4) . .
N1B Ni1 N1C 180.0 . .
N1 Ni1 N1A 90.74(6) 2 .
N1 Ni1 N1A 89.24(6) . .
N1B Ni1 N1A 90.57(4) . .
N1C Ni1 N1A 89.43(4) . .
N1 Ni1 N1A 89.24(6) 2 2
N1 Ni1 N1A 90.74(6) . 2
N1B Ni1 N1A 90.57(4) . 2
N1C Ni1 N1A 89.43(4) . 2
N1A Ni1 N1A 178.86(8) . 2
C1 N1 Ni1 169.50(14) . .
N1 C1 S1 179.52(18) . .
C5A N1A C1A 117.24(15) . .
C5A N1A Ni1 119.61(12) . .
C1A N1A Ni1 123.11(11) . .
N1A C1A C2A 123.20(16) . .
C1A C2A C3A 119.44(16) . .
C2A C3A C4A 117.36(16) . .
C2A C3A C6A 121.27(16) . .
C4A C3A C6A 121.37(15) . .
C5A C4A C3A 119.27(16) . .
N1A C5A C4A 123.48(16) . .
C11A C6A C7A 118.66(16) . .
C11A C6A C3A 120.79(15) . .
C7A C6A C3A 120.55(15) . .
C8A C7A C6A 120.86(17) . .
C7A C8A C9A 119.86(18) . .
C10A C9A C8A 120.03(19) . .
C9A C10A C11A 119.87(18) . .
C6A C11A C10A 120.69(17) . .
C1B N1B C1B 117.3(2) . 2
C1B N1B Ni1 121.35(11) . .
C1B N1B Ni1 121.35(11) 2 .
N1B C1B C2B 123.26(17) . .
C1B C2B C3B 119.25(17) . .
C2B C3B C2B 117.7(2) 2 .
C2B C3B C4B 121.16(11) 2 .
C2B C3B C4B 121.16(11) . .
C5B C4B C5B 118.3(2) 2 .
C5B C4B C3B 120.85(12) 2 .
C5B C4B C3B 120.85(12) . .
C6B C5B C4B 120.7(2) . .
C7B C6B C5B 120.4(2) . .
C6B C7B C6B 119.3(3) 2 .
C1C N1C C1C 116.9(2) 2 .
C1C N1C Ni1 121.54(11) 2 .
C1C N1C Ni1 121.54(11) . .
N1C C1C C2C 123.26(18) . .
C1C C2C C3C 120.23(18) . .
C2C C3C C2C 116.1(2) . 2
C2C C3C C4C 121.96(12) . .
C2C C3C C4C 121.96(12) 2 .
C5C C4C C5C 118.5(3) 2 .
C5C C4C C3C 120.77(13) 2 .
C5C C4C C3C 120.77(14) . .
C6C C5C C4C 120.8(2) . .
C7C C6C C5C 119.5(2) . .
C6C C7C C6C 120.8(3) . 2
C3D C2D C7D 118.9(7) . .
C3D C2D C1D 120.6(6) . .
C7D C2D C1D 120.4(6) . .
C4D C3D C2D 120.5(9) . .
C5D C4D C3D 122.0(13) . .
C4D C5D C6D 119.4(12) . .
C5D C6D C7D 119.5(8) . .
C2D C7D C6D 119.5(7) . .
C7E C2E C3E 118.7(11) . .
C7E C2E C1E 120.3(12) . .
C3E C2E C1E 120.9(12) . .
C4E C3E C2E 118.3(17) . .
C3E C4E C5E 120.6(17) . .
C6E C5E C4E 121.0(11) . .
C5E C6E C7E 121.1(11) . .
C6E C7E C2E 120.2(9) . .

loop_
_geom_bond_atom_site_label_1
_geom_bond_atom_site_label_2
_geom_bond_distance
_geom_bond_site_symmetry_2
Ni1 N1 2.0527(14) 2
Ni1 N1 2.0527(14) .
Ni1 N1B 2.091(2) .
Ni1 N1C 2.119(2) .
Ni1 N1A 2.1215(14) .
Ni1 N1A 2.1215(14) 2
S1 C1 1.6336(18) .
N1 C1 1.160(2) .
N1A C5A 1.344(2) .
N1A C1A 1.344(2) .
C1A C2A 1.387(3) .
C2A C3A 1.399(2) .
C3A C4A 1.398(2) .
C3A C6A 1.481(2) .
C4A C5A 1.385(3) .
C6A C11A 1.391(2) .
C6A C7A 1.397(2) .
C7A C8A 1.381(3) .
C8A C9A 1.392(3) .
C9A C10A 1.383(3) .
C10A C11A 1.392(3) .
N1B C1B 1.346(2) .
N1B C1B 1.346(2) 2
C1B C2B 1.387(2) .
C2B C3B 1.397(2) .
C3B C2B 1.397(2) 2
C3B C4B 1.480(4) .
C4B C5B 1.397(2) 2
C4B C5B 1.397(2) .
C5B C6B 1.393(2) .
C6B C7B 1.387(3) .
C7B C6B 1.387(3) 2
N1C C1C 1.347(2) 2
N1C C1C 1.347(2) .
C1C C2C 1.381(2) .
C2C C3C 1.402(2) .
C3C C2C 1.402(2) 2
C3C C4C 1.474(4) .
C4C C5C 1.400(2) 2
C4C C5C 1.400(2) .
C5C C6C 1.391(3) .
C6C C7C 1.384(3) .
C7C C6C 1.384(3) 2
C1D C2D 1.497(9) .
C2D C3D 1.375(10) .
C2D C7D 1.397(6) .
C3D C4D 1.371(19) .
C4D C5D 1.353(14) .
C5D C6D 1.383(18) .
C6D C7D 1.419(14) .
C1E C2E 1.521(12) .
C2E C7E 1.407(17) .
C2E C3E 1.44(3) .
C3E C4E 1.37(2) .
C4E C5E 1.41(2) .
C5E C6E 1.33(2) .
C6E C7E 1.376(10) .
